data_4112284
loop_
_publ_author_name
'Brendan F. Abrahams'
'Adrian Hawley'
'Marissa G. Haywood'
'Timothy A. Hudson'
'Richard Robson'
'Damian A. Slizys'

_publ_section_title
;
 Serendipity and Design in the Generation of New Coordination Polymers: An
 Extensive Series of Highly Symmetrical Guanidinium-Templated,
 Carbonate-Based Networks with the Sodalite Topology
;
_journal_name_full 'Journal of the American Chemical Society'
_journal_page_first 2894
_journal_page_last 2904
_journal_paper_doi 10.1021/ja038904i
_journal_volume 126
_journal_year 2004
_chemical_formula_moiety
;
 (Co 2+)6, (C O3 2-)12 (Na 1+)3, (N C4 H12), (C N3 H6 1+)8, (H2 O)5
;
_chemical_formula_sum 'C24 H70 Cd6 N25 Na3 O41'
_chemical_formula_weight 2108.42
_chemical_name_systematic
;
 ?
;
_space_group_IT_number 229
_symmetry_cell_setting cubic
_symmetry_space_group_name_Hall '-I 4 2 3'
_symmetry_space_group_name_H-M 'I m -3 m'
_atom_sites_solution_hydrogens geom
_atom_sites_solution_primary direct
_atom_sites_solution_secondary difmap
_audit_creation_method SHELXL-97
_cell_angle_alpha 90.00
_cell_angle_beta 90.00
_cell_angle_gamma 90.00
_cell_formula_units_Z 2
_cell_length_a 14.7493(4)
_cell_length_b 14.7493(4)
_cell_length_c 14.7493(4)
_cell_measurement_reflns_used 3657
_cell_measurement_temperature 293(2)
_cell_measurement_theta_max 26.87
_cell_measurement_theta_min 2.76
_cell_volume 3208.59(15)
_computing_cell_refinement 'Bruker SMART'
_computing_data_collection 'Bruker SMART'
_computing_data_reduction 'Bruker SAINT'
_computing_structure_refinement 'SHELXL-97 (Sheldrick, 1997)'
_computing_structure_solution 'SHELXS-97 (Sheldrick, 1997)'
_diffrn_ambient_temperature 293(2)
_diffrn_measured_fraction_theta_full 1.000
_diffrn_measured_fraction_theta_max 1.000
_diffrn_measurement_device_type 'Bruker CCD area detector'
_diffrn_measurement_method 'phi and omega scans'
_diffrn_radiation_monochromator graphite
_diffrn_radiation_source 'fine-focus sealed tube'
_diffrn_radiation_type MoK\a
_diffrn_radiation_wavelength 0.71073
_diffrn_reflns_av_R_equivalents 0.0317
_diffrn_reflns_av_sigmaI/netI 0.0101
_diffrn_reflns_limit_h_max 18
_diffrn_reflns_limit_h_min -19
_diffrn_reflns_limit_k_max 18
_diffrn_reflns_limit_k_min -19
_diffrn_reflns_limit_l_max 14
_diffrn_reflns_limit_l_min -19
_diffrn_reflns_number 10262
_diffrn_reflns_theta_full 27.45
_diffrn_reflns_theta_max 27.45
_diffrn_reflns_theta_min 1.95
_diffrn_standards_decay_% 0
_exptl_absorpt_coefficient_mu 2.093
_exptl_absorpt_correction_T_max 1.000
_exptl_absorpt_correction_T_min 0.891
_exptl_absorpt_correction_type multi-scan
_exptl_absorpt_process_details
;
 Sheldrick, G. M., SADABS
;
_exptl_crystal_colour colourless
_exptl_crystal_density_diffrn 2.182
_exptl_crystal_description 'square prism'
_exptl_crystal_F_000 2076
_exptl_crystal_size_max 0.12
_exptl_crystal_size_mid 0.12
_exptl_crystal_size_min 0.07
_refine_diff_density_max 1.631
_refine_diff_density_min -0.479
_refine_diff_density_rms 0.188
_refine_ls_extinction_method none
_refine_ls_goodness_of_fit_ref 1.395
_refine_ls_hydrogen_treatment mixed
_refine_ls_matrix_type full
_refine_ls_number_parameters 38
_refine_ls_number_reflns 403
_refine_ls_number_restraints 2
_refine_ls_restrained_S_all 1.392
_refine_ls_R_factor_all 0.0375
_refine_ls_R_factor_gt 0.0372
_refine_ls_shift/su_max 0.000
_refine_ls_shift/su_mean 0.000
_refine_ls_structure_factor_coef Fsqd
_refine_ls_weighting_details 'calc w=1/[\s^2^(Fo^2^)+(0.0760P)^2^+4.5623P] where P=(Fo^2^+2Fc^2^)/3'
_refine_ls_weighting_scheme calc
_refine_ls_wR_factor_gt 0.1193
_refine_ls_wR_factor_ref 0.1196
_reflns_number_gt 399
_reflns_number_total 403
_reflns_threshold_expression >2sigma(I)
_cod_data_source_file ja038904isi20031009_123052.cif
_cod_data_source_block cd6771a
_cod_database_code 4112284

loop_
_symmetry_equiv_pos_as_xyz
'x, y, z'
'-x, -y, z'
'-x, y, -z'
'x, -y, -z'
'z, x, y'
'z, -x, -y'
'-z, -x, y'
'-z, x, -y'
'y, z, x'
'-y, z, -x'
'y, -z, -x'
'-y, -z, x'
'y, x, -z'
'-y, -x, -z'
'y, -x, z'
'-y, x, z'
'x, z, -y'
'-x, z, y'
'-x, -z, -y'
'x, -z, y'
'z, y, -x'
'z, -y, x'
'-z, y, x'
'-z, -y, -x'
'x+1/2, y+1/2, z+1/2'
'-x+1/2, -y+1/2, z+1/2'
'-x+1/2, y+1/2, -z+1/2'
'x+1/2, -y+1/2, -z+1/2'
'z+1/2, x+1/2, y+1/2'
'z+1/2, -x+1/2, -y+1/2'
'-z+1/2, -x+1/2, y+1/2'
'-z+1/2, x+1/2, -y+1/2'
'y+1/2, z+1/2, x+1/2'
'-y+1/2, z+1/2, -x+1/2'
'y+1/2, -z+1/2, -x+1/2'
'-y+1/2, -z+1/2, x+1/2'
'y+1/2, x+1/2, -z+1/2'
'-y+1/2, -x+1/2, -z+1/2'
'y+1/2, -x+1/2, z+1/2'
'-y+1/2, x+1/2, z+1/2'
'x+1/2, z+1/2, -y+1/2'
'-x+1/2, z+1/2, y+1/2'
'-x+1/2, -z+1/2, -y+1/2'
'x+1/2, -z+1/2, y+1/2'
'z+1/2, y+1/2, -x+1/2'
'z+1/2, -y+1/2, x+1/2'
'-z+1/2, y+1/2, x+1/2'
'-z+1/2, -y+1/2, -x+1/2'
'-x, -y, -z'
'x, y, -z'
'x, -y, z'
'-x, y, z'
'-z, -x, -y'
'-z, x, y'
'z, x, -y'
'z, -x, y'
'-y, -z, -x'
'y, -z, x'
'-y, z, x'
'y, z, -x'
'-y, -x, z'
'y, x, z'
'-y, x, -z'
'y, -x, -z'
'-x, -z, y'
'x, -z, -y'
'x, z, y'
'-x, z, -y'
'-z, -y, x'
'-z, y, -x'
'z, -y, -x'
'z, y, x'
'-x+1/2, -y+1/2, -z+1/2'
'x+1/2, y+1/2, -z+1/2'
'x+1/2, -y+1/2, z+1/2'
'-x+1/2, y+1/2, z+1/2'
'-z+1/2, -x+1/2, -y+1/2'
'-z+1/2, x+1/2, y+1/2'
'z+1/2, x+1/2, -y+1/2'
'z+1/2, -x+1/2, y+1/2'
'-y+1/2, -z+1/2, -x+1/2'
'y+1/2, -z+1/2, x+1/2'
'-y+1/2, z+1/2, x+1/2'
'y+1/2, z+1/2, -x+1/2'
'-y+1/2, -x+1/2, z+1/2'
'y+1/2, x+1/2, z+1/2'
'-y+1/2, x+1/2, -z+1/2'
'y+1/2, -x+1/2, -z+1/2'
'-x+1/2, -z+1/2, y+1/2'
'x+1/2, -z+1/2, -y+1/2'
'x+1/2, z+1/2, y+1/2'
'-x+1/2, z+1/2, -y+1/2'
'-z+1/2, -y+1/2, x+1/2'
'-z+1/2, y+1/2, -x+1/2'
'z+1/2, -y+1/2, -x+1/2'
'z+1/2, y+1/2, x+1/2'

loop_
_atom_site_label
_atom_site_type_symbol
_atom_site_fract_x
_atom_site_fract_y
_atom_site_fract_z
_atom_site_U_iso_or_equiv
_atom_site_adp_type
_atom_site_occupancy
_atom_site_symmetry_multiplicity
_atom_site_calc_flag
_atom_site_refinement_flags
N2 N 0.5000 0.5000 0.5000 0.070(10) Uani 1 48 d SD
O4 O 0.5000 0.1576(13) 0.5000 0.082(5) Uani 0.83 8 d SP
C3 C 0.5000 0.3995(7) 0.5000 0.07(2) Uiso 0.17 8 d SPD
H1 H 0.717(4) -0.101(3) 0.830(3) 0.049(14) Uiso 1 1 d D
Cd1 Cd 0.5000 0.0000 0.2500 0.0285(4) Uani 1 8 d S
O1 O 0.6541(3) 0.0000 0.7610(2) 0.0321(9) Uani 1 2 d S
O2 O 0.6151(3) 0.0000 0.6151(3) 0.0394(13) Uani 1 4 d S
C1 C 0.6760(4) 0.0000 0.6760(4) 0.0283(13) Uani 1 4 d S
N1 N 0.7442(4) -0.1459(3) 0.8541(3) 0.0435(12) Uani 1 2 d SD
C2 C 0.8174(4) -0.1826(4) 0.8174(4) 0.0354(18) Uani 1 6 d S
Na1 Na 0.5000 0.0000 0.5000 0.053(2) Uani 1 16 d S

loop_
_atom_site_aniso_label
_atom_site_aniso_U_11
_atom_site_aniso_U_22
_atom_site_aniso_U_33
_atom_site_aniso_U_23
_atom_site_aniso_U_13
_atom_site_aniso_U_12
N2 0.070(10) 0.070(10) 0.070(10) 0.000 0.000 0.000
O4 0.083(7) 0.079(12) 0.083(7) 0.000 0.000 0.000
Cd1 0.0253(4) 0.0253(4) 0.0347(5) 0.000 0.000 0.000
O1 0.030(2) 0.036(2) 0.0298(17) 0.000 0.0054(14) 0.000
O2 0.0366(18) 0.045(3) 0.0366(18) 0.000 -0.007(2) 0.000
C1 0.030(2) 0.025(3) 0.030(2) 0.000 0.002(3) 0.000
N1 0.044(3) 0.0434(18) 0.0434(18) 0.009(2) 0.0116(16) 0.0116(16)
C2 0.0354(18) 0.0354(18) 0.0354(18) 0.000(2) 0.000(2) 0.000(2)
Na1 0.048(3) 0.062(5) 0.048(3) 0.000 0.000 0.000

loop_
_atom_type_symbol
_atom_type_description
_atom_type_scat_dispersion_real
_atom_type_scat_dispersion_imag
_atom_type_scat_source
C C 0.0033 0.0016 'International Tables Vol C Tables 4.2.6.8 and 6.1.1.4'
H H 0.0000 0.0000 'International Tables Vol C Tables 4.2.6.8 and 6.1.1.4'
N N 0.0061 0.0033 'International Tables Vol C Tables 4.2.6.8 and 6.1.1.4'
O O 0.0106 0.0060 'International Tables Vol C Tables 4.2.6.8 and 6.1.1.4'
Na Na 0.0362 0.0249 'International Tables Vol C Tables 4.2.6.8 and 6.1.1.4'
Cd Cd -0.8075 1.2024 'International Tables Vol C Tables 4.2.6.8 and 6.1.1.4'

loop_
_geom_angle_atom_site_label_1
_geom_angle_atom_site_label_2
_geom_angle_atom_site_label_3
_geom_angle
_geom_angle_site_symmetry_1
_geom_angle_site_symmetry_3
C3 N2 C3 180.000(1) 57_666 9
C3 N2 C3 90.000(3) 57_666 49_666
C3 N2 C3 90.000(2) 9 49_666
C3 N2 C3 90.000(1) 57_666 5
C3 N2 C3 90.000(2) 9 5
C3 N2 C3 90.000(1) 49_666 5
C3 N2 C3 90.000(1) 57_666 53_666
C3 N2 C3 90.000(1) 9 53_666
C3 N2 C3 90.000(1) 49_666 53_666
C3 N2 C3 180.000(2) 5 53_666
C3 N2 C3 90.000(1) 57_666 .
C3 N2 C3 90.000(3) 9 .
C3 N2 C3 180.000(1) 49_666 .
C3 N2 C3 90.000(1) 5 .
C3 N2 C3 90.0 53_666 .
O1 Cd1 O1 90.289(13) 86_544 49_656
O1 Cd1 O1 171.85(18) 86_544 85_554
O1 Cd1 O1 90.289(13) 49_656 85_554
O1 Cd1 O1 90.289(13) 86_544 50_556
O1 Cd1 O1 171.85(18) 49_656 50_556
O1 Cd1 O1 90.289(13) 85_554 50_556
O1 Cd1 O2 134.54(16) 86_544 82_554
O1 Cd1 O2 86.90(7) 49_656 82_554
O1 Cd1 O2 53.61(16) 85_554 82_554
O1 Cd1 O2 86.90(7) 50_556 82_554
O1 Cd1 O2 86.90(7) 86_544 50_556
O1 Cd1 O2 134.54(16) 49_656 50_556
O1 Cd1 O2 86.90(7) 85_554 50_556
O1 Cd1 O2 53.61(16) 50_556 50_556
O2 Cd1 O2 125.37(16) 82_554 50_556
O1 Cd1 O2 53.61(16) 86_544 33_544
O1 Cd1 O2 86.90(7) 49_656 33_544
O1 Cd1 O2 134.54(16) 85_554 33_544
O1 Cd1 O2 86.90(7) 50_556 33_544
O2 Cd1 O2 80.9(3) 82_554 33_544
O2 Cd1 O2 125.37(16) 50_556 33_544
O1 Cd1 O2 86.90(7) 86_544 49_656
O1 Cd1 O2 53.61(16) 49_656 49_656
O1 Cd1 O2 86.90(7) 85_554 49_656
O1 Cd1 O2 134.54(16) 50_556 49_656
O2 Cd1 O2 125.37(16) 82_554 49_656
O2 Cd1 O2 80.9(3) 50_556 49_656
O2 Cd1 O2 125.37(16) 33_544 49_656
C1 O1 Cd1 100.4(4) . 49_656
C1 O2 Na1 180.0(4) . .
C1 O2 Cd1 85.46(13) . 29_545
Na1 O2 Cd1 94.54(13) . 29_545
C1 O2 Cd1 85.46(13) . 49_656
Na1 O2 Cd1 94.54(13) . 49_656
Cd1 O2 Cd1 170.9(3) 29_545 49_656
O2 C1 O1 120.5(3) . .
O2 C1 O1 120.5(3) . 22
O1 C1 O1 119.0(7) . 22
N1 C2 N1 120.000(1) 5_546 9_645
N1 C2 N1 120.000(2) 5_546 .
N1 C2 N1 120.000(1) 9_645 .
O4 Na1 O4 180.000(1) 49_656 .
O4 Na1 O2 90.000(1) 49_656 49_656
O4 Na1 O2 90.0 . 49_656
O4 Na1 O2 90.000(1) 49_656 .
O4 Na1 O2 90.000(1) . .
O2 Na1 O2 180.0 49_656 .
O4 Na1 O2 90.0 49_656 50_556
O4 Na1 O2 90.000(1) . 50_556
O2 Na1 O2 90.0 49_656 50_556
O2 Na1 O2 90.0 . 50_556
O4 Na1 O2 90.000(1) 49_656 2_655
O4 Na1 O2 90.000(1) . 2_655
O2 Na1 O2 90.0 49_656 2_655
O2 Na1 O2 90.0 . 2_655
O2 Na1 O2 180.00(14) 50_556 2_655

loop_
_geom_bond_atom_site_label_1
_geom_bond_atom_site_label_2
_geom_bond_distance
_geom_bond_site_symmetry_2
N2 C3 1.483(10) 57_666
N2 C3 1.483(10) 9
N2 C3 1.483(10) 49_666
N2 C3 1.483(10) 5
N2 C3 1.483(10) 53_666
N2 C3 1.483(10) .
O4 Na1 2.324(18) .
Cd1 O1 2.278(4) 86_544
Cd1 O1 2.278(4) 49_656
Cd1 O1 2.278(4) 85_554
Cd1 O1 2.278(4) 50_556
Cd1 O2 2.6155(5) 82_554
Cd1 O2 2.6155(5) 50_556
Cd1 O2 2.6155(5) 33_544
Cd1 O2 2.6155(5) 49_656
Cd1 Na1 3.6873 33_544
Cd1 Na1 3.6873 .
O1 C1 1.294(5) .
O1 Cd1 2.278(4) 49_656
O2 C1 1.272(10) .
O2 Na1 2.400(6) .
O2 Cd1 2.6155(5) 29_545
O2 Cd1 2.6155(5) 49_656
C1 O1 1.294(5) 22
N1 C2 1.323(5) .
C2 N1 1.323(5) 5_546
C2 N1 1.323(5) 9_645
Na1 O4 2.324(18) 49_656
Na1 O2 2.400(6) 49_656
Na1 O2 2.400(6) 50_556
Na1 O2 2.400(6) 2_655
Na1 Cd1 3.6873 49_656
Na1 Cd1 3.6873 77
Na1 Cd1 3.68733(11) 29_545
